data_4079860
loop_
_publ_author_name
'Amin, Jahangir'
'Chuckowree, Irina'
'Tizzard, Graham J.'
'Coles, Simon J.'
'Wang, Minghua'
'Bingham, John P.'
'Hartley, John A.'
'Spencer, John'

_publ_section_title
;
 Targeting Epidermal Growth Factor Receptor with Ferrocene-Based Kinase
 Inhibitors
;
_journal_issue 2
_journal_name_full Organometallics
_journal_page_first 509
_journal_paper_doi 10.1021/om300974d
_journal_volume 32
_journal_year 2013
_chemical_formula_moiety 'C20 H19 Fe N3 O2, 0.5(C H2 Cl2)'
_chemical_formula_sum 'C20.5 H20 Cl Fe N3 O2'
_chemical_formula_weight 431.70
_chemical_name_systematic
;
 ?
;
_space_group_IT_number 14
_symmetry_cell_setting monoclinic
_symmetry_space_group_name_Hall '-P 2yn'
_symmetry_space_group_name_H-M 'P 1 21/n 1'
_atom_sites_solution_hydrogens geom
_atom_sites_solution_primary direct
_atom_sites_solution_secondary difmap
_audit_creation_method SHELXL-97
_cell_angle_alpha 90.00
_cell_angle_beta 97.577(2)
_cell_angle_gamma 90.00
_cell_formula_units_Z 8
_cell_length_a 7.3835(2)
_cell_length_b 24.5451(7)
_cell_length_c 21.2978(6)
_cell_measurement_reflns_used 86537
_cell_measurement_temperature 120(2)
_cell_measurement_theta_max 27.48
_cell_measurement_theta_min 2.91
_cell_volume 3826.07(19)
_computing_cell_refinement 'DENZO (Otwinowski & Minor, 1997) & COLLECT (Hooft, R.W.W., 1998)'
_computing_data_collection 'COLLECT (Hooft, R.W.W., 1998)'
_computing_data_reduction 'DENZO (Otwinowski & Minor, 1997) & COLLECT (Hooft, R.W.W., 1998)'
_computing_molecular_graphics 'OLEX2 (Dolomanov, Bourhis, Gildea, Howard & Puschmann, 2009)'
_computing_publication_material 'WINGX (Farrugia, 1998)'
_computing_structure_refinement 'SHELXL-97 (Sheldrick, 1997)'
_computing_structure_solution 'SHELXS-97 (Sheldrick, 1997)'
_diffrn_ambient_temperature 120(2)
_diffrn_detector_area_resol_mean 66.065
_diffrn_measured_fraction_theta_full 0.998
_diffrn_measured_fraction_theta_max 0.998
_diffrn_measurement_device_type 'Bruker-Nonius APEX II CCD camera on \k-goniostat'
_diffrn_measurement_method '\f & \w scans to fill the asymmetric unit'
_diffrn_radiation_monochromator '10cm confocal mirrors'
_diffrn_radiation_source 'Bruker Nonius FR591 Rotating Anode'
_diffrn_radiation_type MoK\a
_diffrn_radiation_wavelength 0.71073
_diffrn_reflns_av_R_equivalents 0.0717
_diffrn_reflns_av_sigmaI/netI 0.0626
_diffrn_reflns_limit_h_max 8
_diffrn_reflns_limit_h_min -8
_diffrn_reflns_limit_k_max 29
_diffrn_reflns_limit_k_min -29
_diffrn_reflns_limit_l_max 25
_diffrn_reflns_limit_l_min -25
_diffrn_reflns_number 32276
_diffrn_reflns_theta_full 25.00
_diffrn_reflns_theta_max 25.00
_diffrn_reflns_theta_min 2.94
_diffrn_standards_number 0
_exptl_absorpt_coefficient_mu 0.949
_exptl_absorpt_correction_T_max 0.9813
_exptl_absorpt_correction_T_min 0.8786
_exptl_absorpt_correction_type multi-scan
_exptl_absorpt_process_details 'SADABS 2007/2 (Sheldrick, G.M., 2007)'
_exptl_crystal_colour orange
_exptl_crystal_density_diffrn 1.499
_exptl_crystal_density_method 'not measured'
_exptl_crystal_description block
_exptl_crystal_F_000 1784
_exptl_crystal_size_max 0.14
_exptl_crystal_size_mid 0.09
_exptl_crystal_size_min 0.02
_refine_diff_density_max 0.575
_refine_diff_density_min -1.068
_refine_diff_density_rms 0.121
_refine_ls_extinction_method none
_refine_ls_goodness_of_fit_ref 1.090
_refine_ls_hydrogen_treatment constr
_refine_ls_matrix_type full
_refine_ls_number_parameters 496
_refine_ls_number_reflns 6714
_refine_ls_number_restraints 0
_refine_ls_restrained_S_all 1.090
_refine_ls_R_factor_all 0.1158
_refine_ls_R_factor_gt 0.0823
_refine_ls_shift/su_max 0.000
_refine_ls_shift/su_mean 0.000
_refine_ls_structure_factor_coef Fsqd
_refine_ls_weighting_details 'calc w=1/[\s^2^(Fo^2^)+(0.0505P)^2^+31.6725P] where P=(Fo^2^+2Fc^2^)/3'
_refine_ls_weighting_scheme calc
_refine_ls_wR_factor_gt 0.1758
_refine_ls_wR_factor_ref 0.1992
_reflns_number_gt 5034
_reflns_number_total 6714
_reflns_threshold_expression >2\s(I)
_cod_data_source_file om300974d_si_002.cif
_cod_data_source_block 2010src0402r_6a
_cod_original_sg_symbol_H-M 'P 21/n'
_cod_original_formula_sum 'C20.50 H20 Cl Fe N3 O2'
_cod_database_code 4079860

loop_
_symmetry_equiv_pos_as_xyz
'x, y, z'
'-x+1/2, y+1/2, -z+1/2'
'-x, -y, -z'
'x-1/2, -y-1/2, z-1/2'

loop_
_atom_site_label
_atom_site_type_symbol
_atom_site_fract_x
_atom_site_fract_y
_atom_site_fract_z
_atom_site_U_iso_or_equiv
_atom_site_adp_type
_atom_site_occupancy
_atom_site_symmetry_multiplicity
_atom_site_calc_flag
_atom_site_refinement_flags
Fe1 Fe -0.11090(12) 0.57037(3) 0.08994(4) 0.0222(2) Uani 1 1 d .
O101 O 0.6713(7) 0.44061(19) 0.4155(2) 0.0390(12) Uani 1 1 d .
O102 O 0.5946(7) 0.54125(17) 0.3991(2) 0.0354(12) Uani 1 1 d .
N101 N 0.2757(6) 0.55646(19) 0.1650(2) 0.0191(11) Uani 1 1 d .
H101 H 0.3070 0.5807 0.1949 0.023 Uiso 1 1 calc R
N102 N 0.2958(7) 0.4674(2) 0.1313(2) 0.0248(12) Uani 1 1 d .
N103 N 0.4504(7) 0.39881(19) 0.1985(3) 0.0260(12) Uani 1 1 d .
C101 C 0.1684(8) 0.5755(2) 0.1097(3) 0.0197(13) Uani 1 1 d .
C102 C 0.0862(8) 0.6284(2) 0.1074(3) 0.0221(13) Uani 1 1 d .
H102 H 0.0956 0.6541 0.1411 0.026 Uiso 1 1 calc R
C103 C -0.0126(8) 0.6357(2) 0.0456(3) 0.0216(13) Uani 1 1 d .
H103 H -0.0798 0.6672 0.0305 0.026 Uiso 1 1 calc R
C104 C 0.0087(8) 0.5871(2) 0.0108(3) 0.0226(13) Uani 1 1 d .
H104 H -0.0426 0.5806 -0.0319 0.027 Uiso 1 1 calc R
C105 C 0.1186(8) 0.5502(3) 0.0499(3) 0.0238(14) Uani 1 1 d .
H105 H 0.1532 0.5147 0.0383 0.029 Uiso 1 1 calc R
C106 C -0.1940(9) 0.5197(3) 0.1571(4) 0.0354(17) Uani 1 1 d .
H106 H -0.1178 0.5000 0.1887 0.042 Uiso 1 1 calc R
C107 C -0.2614(9) 0.5728(3) 0.1636(3) 0.0319(16) Uani 1 1 d .
H107 H -0.2368 0.5955 0.1998 0.038 Uiso 1 1 calc R
C108 C -0.3733(9) 0.5863(3) 0.1058(3) 0.0313(16) Uani 1 1 d .
H108 H -0.4380 0.6195 0.0972 0.038 Uiso 1 1 calc R
C109 C -0.3716(9) 0.5422(3) 0.0639(4) 0.0340(16) Uani 1 1 d .
H109 H -0.4342 0.5404 0.0220 0.041 Uiso 1 1 calc R
C110 C -0.2593(10) 0.5005(3) 0.0954(4) 0.0364(17) Uani 1 1 d .
H110 H -0.2330 0.4662 0.0781 0.044 Uiso 1 1 calc R
C111 C 0.3360(8) 0.5047(2) 0.1771(3) 0.0217(13) Uani 1 1 d .
C112 C 0.3599(9) 0.4168(2) 0.1456(3) 0.0255(14) Uani 1 1 d .
H112 H 0.3360 0.3907 0.1127 0.031 Uiso 1 1 calc R
C113 C 0.4863(8) 0.4364(2) 0.2459(3) 0.0219(13) Uani 1 1 d .
C114 C 0.5707(9) 0.4185(3) 0.3053(3) 0.0278(15) Uani 1 1 d .
H114 H 0.6075 0.3816 0.3109 0.033 Uiso 1 1 calc R
C115 C 0.6003(9) 0.4538(3) 0.3551(3) 0.0276(15) Uani 1 1 d .
C116 C 0.5535(9) 0.5099(2) 0.3466(3) 0.0236(14) Uani 1 1 d .
C117 C 0.4728(9) 0.5282(2) 0.2890(3) 0.0253(14) Uani 1 1 d .
H117 H 0.4437 0.5657 0.2832 0.030 Uiso 1 1 calc R
C118 C 0.4324(8) 0.4913(2) 0.2379(3) 0.0201(13) Uani 1 1 d .
C119 C 0.7063(13) 0.3837(3) 0.4287(4) 0.048(2) Uani 1 1 d .
H11A H 0.7566 0.3792 0.4733 0.073 Uiso 1 1 calc R
H11B H 0.7943 0.3700 0.4018 0.073 Uiso 1 1 calc R
H11C H 0.5920 0.3632 0.4199 0.073 Uiso 1 1 calc R
C120 C 0.5635(16) 0.5980(3) 0.3917(4) 0.067(3) Uani 1 1 d .
H12A H 0.5977 0.6163 0.4324 0.101 Uiso 1 1 calc R
H12B H 0.4339 0.6046 0.3771 0.101 Uiso 1 1 calc R
H12C H 0.6374 0.6125 0.3605 0.101 Uiso 1 1 calc R
Fe2 Fe 0.67206(13) 0.26669(4) 0.06972(4) 0.0279(3) Uani 1 1 d .
O201 O -0.1962(6) 0.27769(18) 0.3371(2) 0.0305(11) Uani 1 1 d .
O202 O -0.0297(6) 0.35968(17) 0.3015(2) 0.0338(11) Uani 1 1 d .
N201 N 0.5248(7) 0.2810(2) 0.1983(2) 0.0244(12) Uani 1 1 d .
H201 H 0.4966 0.3141 0.2099 0.029 Uiso 1 1 calc R
N202 N 0.4609(8) 0.1890(2) 0.2003(3) 0.0280(12) Uani 1 1 d .
N203 N 0.2094(8) 0.1533(2) 0.2493(3) 0.0279(13) Uani 1 1 d .
C201 C 0.6757(9) 0.2765(2) 0.1650(3) 0.0259(14) Uani 1 1 d .
C202 C 0.7577(9) 0.3221(3) 0.1383(3) 0.0263(14) Uani 1 1 d .
H202 H 0.7178 0.3588 0.1400 0.032 Uiso 1 1 calc R
C203 C 0.9073(9) 0.3041(3) 0.1090(3) 0.0292(15) Uani 1 1 d .
H203 H 0.9846 0.3263 0.0874 0.035 Uiso 1 1 calc R
C204 C 0.9215(10) 0.2464(3) 0.1177(3) 0.0324(16) Uani 1 1 d .
H204 H 1.0107 0.2235 0.1031 0.039 Uiso 1 1 calc R
C205 C 0.7791(9) 0.2295(3) 0.1520(3) 0.0280(14) Uani 1 1 d .
H205 H 0.7563 0.1932 0.1641 0.034 Uiso 1 1 calc R
C206 C 0.4038(12) 0.2552(5) 0.0360(4) 0.063(3) Uani 1 1 d .
H206 H 0.3050 0.2537 0.0604 0.075 Uiso 1 1 calc R
C207 C 0.4713(10) 0.3030(4) 0.0096(3) 0.049(2) Uani 1 1 d .
H207 H 0.4285 0.3392 0.0136 0.059 Uiso 1 1 calc R
C208 C 0.6155(11) 0.2861(4) -0.0242(3) 0.051(2) Uani 1 1 d .
H208 H 0.6860 0.3091 -0.0474 0.062 Uiso 1 1 calc R
C209 C 0.6353(14) 0.2287(4) -0.0170(4) 0.062(3) Uani 1 1 d .
H209 H 0.7211 0.2065 -0.0346 0.074 Uiso 1 1 calc R
C210 C 0.5060(15) 0.2111(4) 0.0204(4) 0.065(3) Uani 1 1 d .
H210 H 0.4902 0.1746 0.0332 0.078 Uiso 1 1 calc R
C211 C 0.4174(9) 0.2396(2) 0.2146(3) 0.0219(13) Uani 1 1 d .
C212 C 0.3530(10) 0.1495(2) 0.2190(3) 0.0296(16) Uani 1 1 d .
H212 H 0.3856 0.1135 0.2088 0.036 Uiso 1 1 calc R
C213 C 0.1618(9) 0.2062(2) 0.2638(3) 0.0258(14) Uani 1 1 d .
C214 C 0.0102(9) 0.2134(2) 0.2963(3) 0.0246(14) Uani 1 1 d .
H214 H -0.0518 0.1825 0.3099 0.029 Uiso 1 1 calc R
C215 C -0.0488(9) 0.2648(3) 0.3085(3) 0.0244(14) Uani 1 1 d .
C216 C 0.0467(9) 0.3113(2) 0.2889(3) 0.0278(15) Uani 1 1 d .
C217 C 0.1990(9) 0.3046(2) 0.2596(3) 0.0236(14) Uani 1 1 d .
H217 H 0.2638 0.3356 0.2480 0.028 Uiso 1 1 calc R
C218 C 0.2615(9) 0.2514(2) 0.2462(3) 0.0232(13) Uani 1 1 d .
C219 C -0.2986(9) 0.2331(3) 0.3575(3) 0.0308(15) Uani 1 1 d .
H21A H -0.4015 0.2472 0.3775 0.046 Uiso 1 1 calc R
H21B H -0.2196 0.2110 0.3882 0.046 Uiso 1 1 calc R
H21C H -0.3451 0.2106 0.3210 0.046 Uiso 1 1 calc R
C220 C 0.0464(11) 0.4075(3) 0.2773(4) 0.0410(19) Uani 1 1 d .
H22A H -0.0195 0.4397 0.2895 0.062 Uiso 1 1 calc R
H22B H 0.0354 0.4053 0.2310 0.062 Uiso 1 1 calc R
H22C H 0.1757 0.4105 0.2947 0.062 Uiso 1 1 calc R
Cl1S Cl 0.1790(4) 0.42131(12) 0.44038(14) 0.0841(8) Uani 1 1 d .
Cl2S Cl 0.0886(4) 0.53500(13) 0.41105(14) 0.0868(9) Uani 1 1 d .
C1S C 0.2327(15) 0.4882(4) 0.4600(4) 0.065(3) Uani 1 1 d .
H1S1 H 0.3620 0.4951 0.4549 0.078 Uiso 1 1 calc R
H1S2 H 0.2183 0.4944 0.5050 0.078 Uiso 1 1 calc R

loop_
_atom_site_aniso_label
_atom_site_aniso_U_11
_atom_site_aniso_U_22
_atom_site_aniso_U_33
_atom_site_aniso_U_23
_atom_site_aniso_U_13
_atom_site_aniso_U_12
Fe1 0.0210(5) 0.0164(4) 0.0297(5) 0.0015(4) 0.0054(4) -0.0008(4)
O101 0.061(3) 0.025(3) 0.030(3) 0.007(2) 0.001(2) 0.013(2)
O102 0.058(3) 0.017(2) 0.029(3) -0.001(2) -0.005(2) 0.003(2)
N101 0.020(3) 0.013(2) 0.024(3) -0.006(2) 0.003(2) -0.001(2)
N102 0.031(3) 0.015(3) 0.027(3) -0.003(2) 0.001(2) 0.002(2)
N103 0.035(3) 0.011(3) 0.032(3) 0.000(2) 0.008(3) 0.002(2)
C101 0.015(3) 0.013(3) 0.031(3) 0.003(3) 0.005(3) -0.002(2)
C102 0.025(3) 0.018(3) 0.024(3) -0.003(3) 0.008(3) -0.002(3)
C103 0.021(3) 0.019(3) 0.025(3) 0.003(3) 0.005(3) -0.002(3)
C104 0.019(3) 0.027(3) 0.022(3) -0.002(3) 0.004(3) -0.004(3)
C105 0.023(3) 0.021(3) 0.030(3) 0.001(3) 0.010(3) 0.000(3)
C106 0.030(4) 0.033(4) 0.046(4) 0.018(3) 0.015(3) 0.003(3)
C107 0.025(3) 0.032(4) 0.042(4) 0.002(3) 0.014(3) -0.004(3)
C108 0.017(3) 0.031(4) 0.047(4) 0.007(3) 0.010(3) 0.003(3)
C109 0.021(3) 0.037(4) 0.045(4) -0.010(3) 0.008(3) -0.010(3)
C110 0.034(4) 0.022(3) 0.057(5) 0.003(3) 0.020(4) -0.004(3)
C111 0.018(3) 0.018(3) 0.032(3) 0.003(3) 0.014(3) 0.003(2)
C112 0.031(4) 0.013(3) 0.031(4) -0.005(3) 0.000(3) 0.003(3)
C113 0.020(3) 0.014(3) 0.034(4) 0.001(3) 0.013(3) -0.003(2)
C114 0.033(4) 0.019(3) 0.033(4) 0.006(3) 0.009(3) 0.007(3)
C115 0.035(4) 0.021(3) 0.028(4) 0.004(3) 0.006(3) 0.006(3)
C116 0.028(3) 0.015(3) 0.028(3) 0.000(3) 0.006(3) 0.002(3)
C117 0.029(4) 0.013(3) 0.034(4) 0.003(3) 0.007(3) -0.001(3)
C118 0.020(3) 0.013(3) 0.030(3) 0.005(3) 0.011(3) 0.000(2)
C119 0.077(6) 0.033(4) 0.034(4) 0.015(3) 0.002(4) 0.026(4)
C120 0.133(9) 0.024(4) 0.034(4) -0.011(3) -0.029(5) -0.002(5)
Fe2 0.0277(5) 0.0304(5) 0.0249(5) 0.0007(4) 0.0010(4) -0.0049(4)
O201 0.033(3) 0.025(2) 0.035(3) 0.006(2) 0.010(2) -0.004(2)
O202 0.041(3) 0.015(2) 0.049(3) 0.003(2) 0.021(2) 0.004(2)
N201 0.034(3) 0.017(3) 0.024(3) -0.005(2) 0.009(2) 0.002(2)
N202 0.038(3) 0.015(3) 0.031(3) 0.003(2) 0.004(3) 0.003(2)
N203 0.039(3) 0.014(3) 0.031(3) -0.003(2) 0.003(3) -0.002(2)
C201 0.032(4) 0.018(3) 0.027(3) -0.002(3) 0.002(3) 0.004(3)
C202 0.030(4) 0.018(3) 0.030(3) 0.001(3) -0.001(3) 0.000(3)
C203 0.024(3) 0.028(3) 0.034(4) 0.000(3) 0.000(3) -0.001(3)
C204 0.035(4) 0.029(4) 0.031(4) -0.008(3) -0.001(3) 0.008(3)
C205 0.028(3) 0.022(3) 0.034(4) 0.004(3) 0.003(3) 0.001(3)
C206 0.035(5) 0.120(9) 0.030(4) 0.015(5) -0.005(4) -0.033(5)
C207 0.029(4) 0.083(6) 0.031(4) 0.003(4) -0.008(3) 0.008(4)
C208 0.040(5) 0.091(7) 0.021(4) 0.012(4) -0.004(3) -0.022(5)
C209 0.064(6) 0.084(7) 0.033(5) -0.023(5) -0.009(4) -0.003(5)
C210 0.069(7) 0.071(7) 0.049(6) -0.003(5) -0.014(5) -0.021(6)
C211 0.035(4) 0.010(3) 0.019(3) 0.001(2) -0.002(3) 0.003(3)
C212 0.047(4) 0.010(3) 0.028(3) -0.001(3) -0.005(3) 0.000(3)
C213 0.036(4) 0.019(3) 0.022(3) 0.000(3) -0.001(3) -0.004(3)
C214 0.032(4) 0.019(3) 0.022(3) 0.001(3) 0.003(3) -0.008(3)
C215 0.029(4) 0.022(3) 0.023(3) 0.004(3) 0.002(3) 0.000(3)
C216 0.040(4) 0.015(3) 0.029(3) 0.001(3) 0.005(3) 0.002(3)
C217 0.031(4) 0.017(3) 0.023(3) 0.003(3) 0.003(3) -0.002(3)
C218 0.031(4) 0.016(3) 0.021(3) 0.002(3) -0.002(3) 0.001(3)
C219 0.033(4) 0.026(3) 0.034(4) 0.012(3) 0.007(3) -0.008(3)
C220 0.051(5) 0.016(3) 0.061(5) 0.004(3) 0.027(4) 0.000(3)
Cl1S 0.097(2) 0.0770(19) 0.0759(18) -0.0064(15) 0.0027(16) -0.0122(16)
Cl2S 0.088(2) 0.096(2) 0.0755(18) 0.0143(16) 0.0108(15) 0.0133(17)
C1S 0.084(7) 0.063(6) 0.046(5) 0.000(5) 0.002(5) -0.014(5)

loop_
_atom_type_symbol
_atom_type_description
_atom_type_scat_dispersion_real
_atom_type_scat_dispersion_imag
_atom_type_scat_source
C C 0.0033 0.0016 'International Tables Vol C Tables 4.2.6.8 and 6.1.1.4'
H H 0.0000 0.0000 'International Tables Vol C Tables 4.2.6.8 and 6.1.1.4'
N N 0.0061 0.0033 'International Tables Vol C Tables 4.2.6.8 and 6.1.1.4'
O O 0.0106 0.0060 'International Tables Vol C Tables 4.2.6.8 and 6.1.1.4'
Fe Fe 0.3463 0.8444 'International Tables Vol C Tables 4.2.6.8 and 6.1.1.4'
Cl Cl 0.1484 0.1585 'International Tables Vol C Tables 4.2.6.8 and 6.1.1.4'

loop_
_geom_angle_atom_site_label_1
_geom_angle_atom_site_label_2
_geom_angle_atom_site_label_3
_geom_angle
C102 Fe1 C107 106.7(3)
C102 Fe1 C103 41.1(2)
C107 Fe1 C103 126.6(3)
C102 Fe1 C104 68.6(2)
C107 Fe1 C104 165.1(3)
C103 Fe1 C104 40.8(2)
C102 Fe1 C110 162.0(3)
C107 Fe1 C110 68.3(3)
C103 Fe1 C110 155.5(3)
C104 Fe1 C110 120.5(3)
C102 Fe1 C108 120.3(3)
C107 Fe1 C108 40.9(3)
C103 Fe1 C108 109.2(3)
C104 Fe1 C108 128.2(3)
C110 Fe1 C108 68.0(3)
C102 Fe1 C106 124.7(3)
C107 Fe1 C106 40.3(3)
C103 Fe1 C106 163.0(3)
C104 Fe1 C106 154.0(3)
C110 Fe1 C106 40.6(3)
C108 Fe1 C106 67.9(3)
C102 Fe1 C109 155.2(3)
C107 Fe1 C109 68.3(3)
C103 Fe1 C109 121.2(3)
C104 Fe1 C109 109.7(3)
C110 Fe1 C109 40.8(3)
C108 Fe1 C109 40.1(3)
C106 Fe1 C109 68.1(3)
C102 Fe1 C101 40.9(2)
C107 Fe1 C101 118.4(3)
C103 Fe1 C101 68.8(2)
C104 Fe1 C101 68.0(2)
C110 Fe1 C101 124.8(3)
C108 Fe1 C101 154.2(3)
C106 Fe1 C101 106.2(3)
C109 Fe1 C101 163.2(3)
C102 Fe1 C105 68.7(2)
C107 Fe1 C105 152.7(3)
C103 Fe1 C105 68.6(2)
C104 Fe1 C105 40.3(2)
C110 Fe1 C105 107.4(3)
C108 Fe1 C105 164.6(3)
C106 Fe1 C105 118.8(3)
C109 Fe1 C105 127.0(3)
C101 Fe1 C105 40.5(2)
C115 O101 C119 116.9(5)
C116 O102 C120 116.8(5)
C111 N101 C101 127.1(5)
C111 N101 H101 116.5
C101 N101 H101 116.5
C111 N102 C112 115.2(5)
C112 N103 C113 115.8(5)
N101 C101 C105 130.8(5)
N101 C101 C102 121.2(5)
C105 C101 C102 108.0(5)
N101 C101 Fe1 126.1(4)
C105 C101 Fe1 69.8(3)
C102 C101 Fe1 68.8(3)
C101 C102 C103 107.9(5)
C101 C102 Fe1 70.2(3)
C103 C102 Fe1 69.7(3)
C101 C102 H102 126.1
C103 C102 H102 126.1
Fe1 C102 H102 125.6
C104 C103 C102 107.2(5)
C104 C103 Fe1 69.7(3)
C102 C103 Fe1 69.2(3)
C104 C103 H103 126.4
C102 C103 H103 126.4
Fe1 C103 H103 126.3
C105 C104 C103 108.9(5)
C105 C104 Fe1 70.2(3)
C103 C104 Fe1 69.5(3)
C105 C104 H104 125.5
C103 C104 H104 125.5
Fe1 C104 H104 126.3
C104 C105 C101 108.0(5)
C104 C105 Fe1 69.5(3)
C101 C105 Fe1 69.7(3)
C104 C105 H105 126.0
C101 C105 H105 126.0
Fe1 C105 H105 126.4
C107 C106 C110 108.4(6)
C107 C106 Fe1 69.4(4)
C110 C106 Fe1 69.6(4)
C107 C106 H106 125.8
C110 C106 H106 125.8
Fe1 C106 H106 126.8
C106 C107 C108 107.7(6)
C106 C107 Fe1 70.3(4)
C108 C107 Fe1 69.9(4)
C106 C107 H107 126.2
C108 C107 H107 126.2
Fe1 C107 H107 125.2
C109 C108 C107 108.4(6)
C109 C108 Fe1 70.1(4)
C107 C108 Fe1 69.2(4)
C109 C108 H108 125.8
C107 C108 H108 125.8
Fe1 C108 H108 126.5
C108 C109 C110 107.9(7)
C108 C109 Fe1 69.8(4)
C110 C109 Fe1 69.4(4)
C108 C109 H109 126.1
C110 C109 H109 126.1
Fe1 C109 H109 126.3
C106 C110 C109 107.6(6)
C106 C110 Fe1 69.9(4)
C109 C110 Fe1 69.8(4)
C106 C110 H110 126.2
C109 C110 H110 126.2
Fe1 C110 H110 125.7
N102 C111 N101 117.6(6)
N102 C111 C118 122.4(5)
N101 C111 C118 119.9(5)
N103 C112 N102 129.0(6)
N103 C112 H112 115.5
N102 C112 H112 115.5
N103 C113 C114 118.4(5)
N103 C113 C118 122.1(6)
C114 C113 C118 119.4(6)
C115 C114 C113 120.6(6)
C115 C114 H114 119.7
C113 C114 H114 119.7
O101 C115 C114 125.8(6)
O101 C115 C116 114.0(6)
C114 C115 C116 120.2(6)
O102 C116 C117 125.2(5)
O102 C116 C115 114.7(5)
C117 C116 C115 120.0(6)
C116 C117 C118 120.2(6)
C116 C117 H117 119.9
C118 C117 H117 119.9
C113 C118 C117 119.4(6)
C113 C118 C111 115.3(5)
C117 C118 C111 125.3(5)
O101 C119 H11A 109.5
O101 C119 H11B 109.5
H11A C119 H11B 109.5
O101 C119 H11C 109.5
H11A C119 H11C 109.5
H11B C119 H11C 109.5
O102 C120 H12A 109.5
O102 C120 H12B 109.5
H12A C120 H12B 109.5
O102 C120 H12C 109.5
H12A C120 H12C 109.5
H12B C120 H12C 109.5
C210 Fe2 C207 68.2(4)
C210 Fe2 C202 158.3(4)
C207 Fe2 C202 106.9(3)
C210 Fe2 C206 39.8(4)
C207 Fe2 C206 40.8(4)
C202 Fe2 C206 122.8(4)
C210 Fe2 C205 106.4(3)
C207 Fe2 C205 154.8(3)
C202 Fe2 C205 68.5(3)
C206 Fe2 C205 119.3(3)
C210 Fe2 C201 121.4(3)
C207 Fe2 C201 119.2(3)
C202 Fe2 C201 41.0(2)
C206 Fe2 C201 104.6(3)
C205 Fe2 C201 41.0(2)
C210 Fe2 C203 159.4(4)
C207 Fe2 C203 124.8(3)
C202 Fe2 C203 40.4(3)
C206 Fe2 C203 160.3(4)
C205 Fe2 C203 68.8(3)
C201 Fe2 C203 69.0(3)
C210 Fe2 C208 67.6(4)
C207 Fe2 C208 40.9(3)
C202 Fe2 C208 123.4(3)
C206 Fe2 C208 67.9(3)
C205 Fe2 C208 161.8(3)
C201 Fe2 C208 156.9(3)
C203 Fe2 C208 110.4(3)
C210 Fe2 C204 122.5(4)
C207 Fe2 C204 162.7(3)
C202 Fe2 C204 68.3(3)
C206 Fe2 C204 155.9(4)
C205 Fe2 C204 40.6(3)
C201 Fe2 C204 68.8(3)
C203 Fe2 C204 40.9(3)
C208 Fe2 C204 126.8(3)
C210 Fe2 C209 39.8(4)
C207 Fe2 C209 68.5(4)
C202 Fe2 C209 160.1(4)
C206 Fe2 C209 67.2(4)
C205 Fe2 C209 124.0(4)
C201 Fe2 C209 158.5(4)
C203 Fe2 C209 125.2(4)
C208 Fe2 C209 40.6(4)
C204 Fe2 C209 110.0(3)
C215 O201 C219 116.5(5)
C216 O202 C220 117.0(5)
C211 N201 C201 126.7(5)
C211 N201 H201 116.7
C201 N201 H201 116.7
C211 N202 C212 115.7(6)
C212 N203 C213 114.6(5)
N201 C201 C202 123.1(5)
N201 C201 C205 130.0(6)
C202 C201 C205 106.8(6)
N201 C201 Fe2 127.2(5)
C202 C201 Fe2 69.3(4)
C205 C201 Fe2 69.4(4)
C203 C202 C201 109.3(6)
C203 C202 Fe2 70.1(4)
C201 C202 Fe2 69.8(4)
C203 C202 H202 125.4
C201 C202 H202 125.4
Fe2 C202 H202 126.3
C202 C203 C204 107.5(6)
C202 C203 Fe2 69.4(4)
C204 C203 Fe2 69.6(4)
C202 C203 H203 126.3
C204 C203 H203 126.3
Fe2 C203 H203 126.3
C205 C204 C203 108.1(6)
C205 C204 Fe2 69.4(4)
C203 C204 Fe2 69.5(4)
C205 C204 H204 126.0
C203 C204 H204 126.0
Fe2 C204 H204 126.7
C204 C205 C201 108.3(6)
C204 C205 Fe2 69.9(4)
C201 C205 Fe2 69.5(4)
C204 C205 H205 125.8
C201 C205 H205 125.8
Fe2 C205 H205 126.3
C210 C206 C207 108.6(8)
C210 C206 Fe2 69.9(5)
C207 C206 Fe2 69.5(4)
C210 C206 H206 125.7
C207 C206 H206 125.7
Fe2 C206 H206 126.5
C206 C207 C208 106.5(9)
C206 C207 Fe2 69.7(5)
C208 C207 Fe2 70.0(4)
C206 C207 H207 126.7
C208 C207 H207 126.7
Fe2 C207 H207 125.2
C209 C208 C207 107.9(8)
C209 C208 Fe2 70.1(5)
C207 C208 Fe2 69.1(4)
C209 C208 H208 126.0
C207 C208 H208 126.0
Fe2 C208 H208 126.3
C210 C209 C208 107.5(9)
C210 C209 Fe2 69.2(5)
C208 C209 Fe2 69.3(5)
C210 C209 H209 126.2
C208 C209 H209 126.2
Fe2 C209 H209 126.8
C206 C210 C209 109.4(9)
C206 C210 Fe2 70.3(5)
C209 C210 Fe2 71.0(5)
C206 C210 H210 125.3
C209 C210 H210 125.3
Fe2 C210 H210 125.0
N202 C211 N201 118.2(6)
N202 C211 C218 121.8(6)
N201 C211 C218 119.9(5)
N203 C212 N202 129.9(6)
N203 C212 H212 115.0
N202 C212 H212 115.0
N203 C213 C214 117.9(6)
N203 C213 C218 121.4(6)
C214 C213 C218 120.7(6)
C215 C214 C213 120.3(6)
C215 C214 H214 119.9
C213 C214 H214 119.9
O201 C215 C214 126.6(6)
O201 C215 C216 113.6(5)
C214 C215 C216 119.9(6)
O202 C216 C217 125.8(6)
O202 C216 C215 114.0(6)
C217 C216 C215 120.2(6)
C216 C217 C218 120.7(6)
C216 C217 H217 119.7
C218 C217 H217 119.7
C213 C218 C217 118.3(6)
C213 C218 C211 116.4(5)
C217 C218 C211 125.3(6)
O201 C219 H21A 109.5
O201 C219 H21B 109.5
H21A C219 H21B 109.5
O201 C219 H21C 109.5
H21A C219 H21C 109.5
H21B C219 H21C 109.5
O202 C220 H22A 109.5
O202 C220 H22B 109.5
H22A C220 H22B 109.5
O202 C220 H22C 109.5
H22A C220 H22C 109.5
H22B C220 H22C 109.5
Cl1S C1S Cl2S 111.5(5)
Cl1S C1S H1S1 109.3
Cl2S C1S H1S1 109.3
Cl1S C1S H1S2 109.3
Cl2S C1S H1S2 109.3
H1S1 C1S H1S2 108.0

loop_
_geom_bond_atom_site_label_1
_geom_bond_atom_site_label_2
_geom_bond_distance
Fe1 C102 2.036(6)
Fe1 C107 2.039(7)
Fe1 C103 2.043(6)
Fe1 C104 2.046(6)
Fe1 C110 2.046(7)
Fe1 C108 2.048(6)
Fe1 C106 2.050(7)
Fe1 C109 2.052(7)
Fe1 C101 2.054(6)
Fe1 C105 2.056(6)
O101 C115 1.361(8)
O101 C119 1.441(8)
O102 C116 1.357(7)
O102 C120 1.418(9)
N101 C111 1.359(7)
N101 C101 1.410(8)
N101 H101 0.8800
N102 C111 1.343(8)
N102 C112 1.348(8)
N103 C112 1.310(8)
N103 C113 1.367(8)
C101 C105 1.422(9)
C101 C102 1.430(8)
C102 C103 1.431(8)
C102 H102 0.9500
C103 C104 1.425(8)
C103 H103 0.9500
C104 C105 1.413(9)
C104 H104 0.9500
C105 H105 0.9500
C106 C107 1.408(10)
C106 C110 1.420(11)
C106 H106 0.9500
C107 C108 1.427(10)
C107 H107 0.9500
C108 C109 1.404(10)
C108 H108 0.9500
C109 C110 1.427(10)
C109 H109 0.9500
C110 H110 0.9500
C111 C118 1.432(9)
C112 H112 0.9500
C113 C114 1.405(9)
C113 C118 1.409(8)
C114 C115 1.364(9)
C114 H114 0.9500
C115 C116 1.425(8)
C116 C117 1.367(9)
C117 C118 1.416(9)
C117 H117 0.9500
C119 H11A 0.9800
C119 H11B 0.9800
C119 H11C 0.9800
C120 H12A 0.9800
C120 H12B 0.9800
C120 H12C 0.9800
Fe2 C210 2.031(9)
Fe2 C207 2.033(8)
Fe2 C202 2.034(6)
Fe2 C206 2.036(8)
Fe2 C205 2.040(7)
Fe2 C201 2.041(6)
Fe2 C203 2.044(7)
Fe2 C208 2.045(7)
Fe2 C204 2.046(7)
Fe2 C209 2.054(8)
O201 C215 1.353(8)
O201 C219 1.431(7)
O202 C216 1.356(7)
O202 C220 1.428(8)
N201 C211 1.362(8)
N201 C201 1.402(8)
N201 H201 0.8800
N202 C211 1.329(8)
N202 C212 1.348(8)
N203 C212 1.315(9)
N203 C213 1.390(8)
C201 C202 1.426(9)
C201 C205 1.430(9)
C202 C203 1.409(9)
C202 H202 0.9500
C203 C204 1.430(9)
C203 H203 0.9500
C204 C205 1.419(10)
C204 H204 0.9500
C205 H205 0.9500
C206 C210 1.385(14)
C206 C207 1.419(13)
C206 H206 0.9500
C207 C208 1.423(12)
C207 H207 0.9500
C208 C209 1.421(13)
C208 H208 0.9500
C209 C210 1.390(14)
C209 H209 0.9500
C210 H210 0.9500
C211 C218 1.437(9)
C212 H212 0.9500
C213 C214 1.404(9)
C213 C218 1.409(9)
C214 C215 1.370(9)
C214 H214 0.9500
C215 C216 1.434(9)
C216 C217 1.366(9)
C217 C218 1.426(8)
C217 H217 0.9500
C219 H21A 0.9800
C219 H21B 0.9800
C219 H21C 0.9800
C220 H22A 0.9800
C220 H22B 0.9800
C220 H22C 0.9800
Cl1S C1S 1.727(10)
Cl2S C1S 1.802(10)
C1S H1S1 0.9900
C1S H1S2 0.9900

loop_
_geom_hbond_atom_site_label_D
_geom_hbond_atom_site_label_H
_geom_hbond_atom_site_label_A
_geom_hbond_distance_DH
_geom_hbond_distance_HA
_geom_hbond_distance_DA
_geom_hbond_angle_DHA
_geom_hbond_site_symmetry_A
N101 H101 N203 0.88 2.15 2.989(7) 158.4 2
N201 H201 N103 0.88 2.12 2.942(7) 156.0 .
